data_4309633
loop_
_publ_author_name
'Anne M. Reynolds'
'Benjamin F. Gherman'
'Christopher J. Cramer'
'William B. Tolman'

_publ_section_title
;
Characterization of a 1:1 Cu-O2 Adduct Supported by an Anilido Imine Ligand
;
_journal_name_full 'Inorganic Chemistry'
_journal_page_first 6989
_journal_page_last 6997
_journal_paper_doi 10.1021/ic050280p
_journal_volume 44
_journal_year 2005
_chemical_compound_source 'Anne M. Reynolds'
_chemical_formula_moiety 'C34 H44 Cu N3'
_chemical_formula_sum 'C34 H44 Cu N3'
_chemical_formula_weight 558.26
_chemical_name_common 03189
_chemical_name_systematic (PhMe)LiPr2Cu(MeCN)
_space_group_IT_number 14
_symmetry_cell_setting monoclinic
_symmetry_space_group_name_Hall '-P 2ybc'
_symmetry_space_group_name_H-M 'P 1 21/c 1'
_atom_sites_solution_hydrogens geom
_atom_sites_solution_primary direct
_atom_sites_solution_secondary difmap
_audit_creation_method SHELXL-97
_cell_angle_alpha 90.00
_cell_angle_beta 105.5080(10)
_cell_angle_gamma 90.00
_cell_formula_units_Z 4
_cell_length_a 10.1334(5)
_cell_length_b 20.1075(11)
_cell_length_c 15.9863(9)
_cell_measurement_reflns_used 927
_cell_measurement_temperature 173(2)
_cell_volume 3138.7(3)
_computing_cell_refinement 'SAINT, Bruker'
_computing_data_collection 'SMART, Bruker'
_computing_data_reduction 'SAINT, Bruker'
_computing_molecular_graphics 'SHELXTL, Bruker'
_computing_structure_refinement 'SHELXL-97 (Sheldrick, 1997)'
_computing_structure_solution SIR97
_diffrn_ambient_temperature 173(2)
_diffrn_measured_fraction_theta_full 0.999
_diffrn_measured_fraction_theta_max 0.999
_diffrn_measurement_device_type 'Bruker SMART Platform CCD'
_diffrn_measurement_method 'area detector, omega scans'
_diffrn_radiation_monochromator graphite
_diffrn_radiation_source 'normal-focus sealed tube'
_diffrn_radiation_type MoK\a
_diffrn_radiation_wavelength 0.71073
_diffrn_reflns_av_R_equivalents 0.0459
_diffrn_reflns_av_sigmaI/netI 0.0335
_diffrn_reflns_limit_h_max 12
_diffrn_reflns_limit_h_min -12
_diffrn_reflns_limit_k_max 23
_diffrn_reflns_limit_k_min -23
_diffrn_reflns_limit_l_max 19
_diffrn_reflns_limit_l_min -19
_diffrn_reflns_number 30253
_diffrn_reflns_theta_full 25.06
_diffrn_reflns_theta_max 25.06
_diffrn_reflns_theta_min 1.67
_exptl_absorpt_coefficient_mu 0.721
_exptl_absorpt_correction_T_max 0.8692
_exptl_absorpt_correction_T_min 0.7614
_exptl_absorpt_correction_type multi-scan
_exptl_absorpt_process_details 'SADABS, R. Blessing, 1995'
_exptl_crystal_colour orange
_exptl_crystal_density_diffrn 1.181
_exptl_crystal_density_method 'not measured'
_exptl_crystal_description block
_exptl_crystal_F_000 1192
_exptl_crystal_size_max 0.40
_exptl_crystal_size_mid 0.30
_exptl_crystal_size_min 0.20
_refine_diff_density_max 0.360
_refine_diff_density_min -0.235
_refine_diff_density_rms 0.050
_refine_ls_extinction_method none
_refine_ls_goodness_of_fit_ref 1.015
_refine_ls_hydrogen_treatment riding
_refine_ls_matrix_type full
_refine_ls_number_parameters 345
_refine_ls_number_reflns 5543
_refine_ls_number_restraints 0
_refine_ls_restrained_S_all 1.015
_refine_ls_R_factor_all 0.0541
_refine_ls_R_factor_gt 0.0369
_refine_ls_shift/su_max 0.001
_refine_ls_shift/su_mean 0.000
_refine_ls_structure_factor_coef Fsqd
_refine_ls_weighting_details 'calc w=1/[\s^2^(Fo^2^)+(0.0522P)^2^+1.5618P] where P=(Fo^2^+2Fc^2^)/3'
_refine_ls_weighting_scheme calc
_refine_ls_wR_factor_gt 0.0932
_refine_ls_wR_factor_ref 0.1037
_reflns_number_gt 4328
_reflns_number_total 5543
_reflns_threshold_expression >2sigma(I)
_cod_data_source_file ic050280prom20050222_094416_1.cif
_cod_data_source_block 03189
_cod_database_code 4309633

loop_
_symmetry_equiv_pos_as_xyz
'x, y, z'
'-x, y+1/2, -z+1/2'
'-x, -y, -z'
'x, -y-1/2, z-1/2'

loop_
_atom_site_label
_atom_site_type_symbol
_atom_site_fract_x
_atom_site_fract_y
_atom_site_fract_z
_atom_site_U_iso_or_equiv
_atom_site_adp_type
_atom_site_occupancy
_atom_site_symmetry_multiplicity
_atom_site_calc_flag
_atom_site_refinement_flags
_atom_site_disorder_assembly
_atom_site_disorder_group
Cu1 Cu 0.20338(3) 0.166615(14) 0.317071(17) 0.03517(11) Uani 1 1 d . . .
N1 N 0.39029(18) 0.16755(8) 0.37770(11) 0.0292(4) Uani 1 1 d . . .
N2 N 0.22546(19) 0.10008(9) 0.22835(12) 0.0346(4) Uani 1 1 d . . .
C1 C 0.5925(3) 0.06810(12) 0.26038(17) 0.0446(6) Uani 1 1 d . . .
H1A H 0.5814 0.0441 0.2093 0.054 Uiso 1 1 calc R . .
C2 C 0.7212(3) 0.07498(15) 0.3128(2) 0.0574(8) Uani 1 1 d . . .
H2A H 0.7957 0.0564 0.2977 0.069 Uiso 1 1 calc R . .
C3 C 0.7392(3) 0.11043(14) 0.3898(2) 0.0565(8) Uani 1 1 d . . .
H3A H 0.8264 0.1144 0.4274 0.068 Uiso 1 1 calc R . .
C4 C 0.6304(2) 0.13958(12) 0.41073(17) 0.0411(6) Uani 1 1 d . . .
H4A H 0.6459 0.1631 0.4626 0.049 Uiso 1 1 calc R . .
C5 C 0.4929(2) 0.13526(10) 0.35572(14) 0.0304(5) Uani 1 1 d . . .
C6 C 0.4733(2) 0.09519(11) 0.27833(14) 0.0325(5) Uani 1 1 d . . .
C7 C 0.3410(3) 0.07724(11) 0.21917(14) 0.0350(5) Uani 1 1 d . . .
C8 C 0.3393(3) 0.02892(14) 0.14608(18) 0.0564(7) Uani 1 1 d . . .
H8A H 0.2466 0.0216 0.1127 0.085 Uiso 1 1 calc R . .
H8B H 0.3791 -0.0126 0.1700 0.085 Uiso 1 1 calc R . .
H8C H 0.3913 0.0471 0.1093 0.085 Uiso 1 1 calc R . .
C9 C 0.4206(2) 0.20510(11) 0.45616(14) 0.0346(5) Uani 1 1 d . . .
C10 C 0.4087(3) 0.17499(13) 0.53338(15) 0.0442(6) Uani 1 1 d . . .
C11 C 0.4279(3) 0.21439(15) 0.60717(17) 0.0602(8) Uani 1 1 d . . .
H11A H 0.4193 0.1954 0.6585 0.072 Uiso 1 1 calc R . .
C12 C 0.4595(3) 0.28109(16) 0.60576(19) 0.0667(9) Uani 1 1 d . . .
H12A H 0.4725 0.3066 0.6559 0.080 Uiso 1 1 calc R . .
C13 C 0.4717(3) 0.30967(14) 0.5302(2) 0.0597(8) Uani 1 1 d . . .
H13A H 0.4931 0.3546 0.5300 0.072 Uiso 1 1 calc R . .
C14 C 0.4529(2) 0.27324(12) 0.45400(16) 0.0425(6) Uani 1 1 d . . .
C15 C 0.4913(4) 0.06313(16) 0.5970(2) 0.0715(9) Uani 1 1 d . . .
H15A H 0.5738 0.0699 0.5794 0.107 Uiso 1 1 calc R . .
H15B H 0.4692 0.0166 0.5940 0.107 Uiso 1 1 calc R . .
H15C H 0.5045 0.0786 0.6555 0.107 Uiso 1 1 calc R . .
C16 C 0.3741(3) 0.10184(13) 0.53661(16) 0.0496(7) Uani 1 1 d . . .
H16A H 0.3609 0.0838 0.4780 0.059 Uiso 1 1 calc R . .
C17 C 0.2408(3) 0.09199(17) 0.5617(2) 0.0703(9) Uani 1 1 d . . .
H17A H 0.1690 0.1165 0.5225 0.105 Uiso 1 1 calc R . .
H17B H 0.2516 0.1076 0.6199 0.105 Uiso 1 1 calc R . .
H17C H 0.2177 0.0456 0.5585 0.105 Uiso 1 1 calc R . .
C18 C 0.5982(4) 0.33948(19) 0.3772(3) 0.0932(13) Uani 1 1 d . . .
H18A H 0.6705 0.3076 0.3960 0.140 Uiso 1 1 calc R . .
H18B H 0.6110 0.3752 0.4184 0.140 Uiso 1 1 calc R . .
H18C H 0.5995 0.3568 0.3214 0.140 Uiso 1 1 calc R . .
C19 C 0.4614(3) 0.30609(12) 0.37037(18) 0.0467(6) Uani 1 1 d . . .
H19A H 0.4496 0.2712 0.3261 0.056 Uiso 1 1 calc R . .
C20 C 0.3463(4) 0.35610(19) 0.3391(2) 0.0813(11) Uani 1 1 d . . .
H20A H 0.2599 0.3348 0.3345 0.122 Uiso 1 1 calc R . .
H20B H 0.3485 0.3730 0.2833 0.122 Uiso 1 1 calc R . .
H20C H 0.3578 0.3922 0.3798 0.122 Uiso 1 1 calc R . .
C21 C 0.0954(3) 0.07604(12) 0.17731(15) 0.0411(6) Uani 1 1 d . . .
C22 C 0.0206(3) 0.11413(15) 0.10691(17) 0.0577(8) Uani 1 1 d . . .
C23 C -0.1108(3) 0.09240(19) 0.0654(2) 0.0793(11) Uani 1 1 d . . .
H23A H -0.1622 0.1162 0.0180 0.095 Uiso 1 1 calc R . .
C24 C -0.1670(3) 0.03705(18) 0.0920(2) 0.0770(10) Uani 1 1 d . . .
H24A H -0.2560 0.0245 0.0636 0.092 Uiso 1 1 calc R . .
C25 C -0.0922(3) 0.00019(15) 0.16048(19) 0.0593(8) Uani 1 1 d . . .
H25A H -0.1309 -0.0376 0.1777 0.071 Uiso 1 1 calc R . .
C26 C 0.0409(3) 0.01850(12) 0.20478(17) 0.0448(6) Uani 1 1 d . . .
C27 C 0.1016(5) 0.1625(2) -0.0150(3) 0.1002(14) Uani 1 1 d . . .
H27A H 0.1582 0.1240 -0.0131 0.150 Uiso 1 1 calc R . .
H27B H 0.1452 0.2005 -0.0324 0.150 Uiso 1 1 calc R . .
H27C H 0.0144 0.1553 -0.0560 0.150 Uiso 1 1 calc R . .
C28 C 0.0811(4) 0.17470(17) 0.0737(2) 0.0716(10) Uani 1 1 d . . .
H28A H 0.1711 0.1833 0.1137 0.086 Uiso 1 1 calc R . .
C29 C -0.0066(6) 0.2375(2) 0.0710(3) 0.1162(16) Uani 1 1 d . . .
H29A H -0.0204 0.2451 0.1274 0.174 Uiso 1 1 calc R . .
H29B H -0.0937 0.2315 0.0294 0.174 Uiso 1 1 calc R . .
H29C H 0.0395 0.2750 0.0547 0.174 Uiso 1 1 calc R . .
C30 C 0.1132(5) -0.09662(17) 0.2656(3) 0.1108(16) Uani 1 1 d . . .
H30A H 0.1389 -0.1062 0.2132 0.166 Uiso 1 1 calc R . .
H30B H 0.0212 -0.1116 0.2596 0.166 Uiso 1 1 calc R . .
H30C H 0.1743 -0.1191 0.3135 0.166 Uiso 1 1 calc R . .
C31 C 0.1214(3) -0.02184(12) 0.28199(18) 0.0482(6) Uani 1 1 d . . .
H31A H 0.2178 -0.0093 0.2917 0.058 Uiso 1 1 calc R . .
C32 C 0.0826(4) -0.0052(2) 0.3633(2) 0.0867(12) Uani 1 1 d . . .
H32A H 0.0900 0.0420 0.3730 0.130 Uiso 1 1 calc R . .
H32B H 0.1429 -0.0278 0.4115 0.130 Uiso 1 1 calc R . .
H32C H -0.0100 -0.0190 0.3578 0.130 Uiso 1 1 calc R . .
N3 N 0.0261(2) 0.19692(12) 0.30182(16) 0.0530(6) Uani 1 1 d . . .
C33 C -0.0854(3) 0.21120(16) 0.2761(2) 0.0689(9) Uani 1 1 d . . .
C34 C -0.2286(3) 0.2289(2) 0.2383(4) 0.124(2) Uani 1 1 d . . .
H34A H -0.2356 0.2580 0.1897 0.185 Uiso 1 1 calc R . .
H34B H -0.2636 0.2510 0.2812 0.185 Uiso 1 1 calc R . .
H34C H -0.2810 0.1893 0.2192 0.185 Uiso 1 1 calc R . .

loop_
_atom_site_aniso_label
_atom_site_aniso_U_11
_atom_site_aniso_U_22
_atom_site_aniso_U_33
_atom_site_aniso_U_23
_atom_site_aniso_U_13
_atom_site_aniso_U_12
Cu1 0.02806(16) 0.04022(18) 0.03422(17) -0.00768(13) 0.00310(11) 0.00051(12)
N1 0.0292(9) 0.0264(9) 0.0288(9) -0.0030(8) 0.0022(7) 0.0004(8)
N2 0.0388(11) 0.0327(10) 0.0291(10) -0.0044(8) 0.0034(8) -0.0044(8)
C1 0.0554(17) 0.0375(14) 0.0482(15) 0.0119(11) 0.0263(13) 0.0141(12)
C2 0.0480(18) 0.0579(18) 0.073(2) 0.0169(16) 0.0289(16) 0.0213(14)
C3 0.0324(14) 0.0575(18) 0.075(2) 0.0205(16) 0.0072(13) 0.0059(12)
C4 0.0335(13) 0.0382(13) 0.0474(15) 0.0050(11) 0.0035(11) 0.0005(10)
C5 0.0306(12) 0.0242(11) 0.0349(12) 0.0072(9) 0.0060(9) 0.0002(9)
C6 0.0411(13) 0.0243(11) 0.0347(12) 0.0073(9) 0.0147(10) 0.0046(9)
C7 0.0489(14) 0.0261(12) 0.0308(12) 0.0008(9) 0.0123(10) 0.0000(10)
C8 0.073(2) 0.0505(17) 0.0480(16) -0.0152(13) 0.0205(15) 0.0020(14)
C9 0.0309(12) 0.0329(13) 0.0323(12) -0.0058(10) -0.0048(9) 0.0045(10)
C10 0.0516(15) 0.0444(15) 0.0299(13) -0.0030(11) -0.0008(11) 0.0108(12)
C11 0.081(2) 0.0604(19) 0.0291(14) -0.0049(13) -0.0018(13) 0.0218(16)
C12 0.083(2) 0.060(2) 0.0404(17) -0.0242(14) -0.0139(15) 0.0205(16)
C13 0.0649(19) 0.0373(14) 0.0586(19) -0.0164(14) -0.0151(14) 0.0057(13)
C14 0.0375(14) 0.0346(13) 0.0455(14) -0.0084(11) -0.0064(11) 0.0036(10)
C15 0.089(2) 0.058(2) 0.067(2) 0.0224(16) 0.0194(18) 0.0211(17)
C16 0.0726(19) 0.0429(15) 0.0326(13) 0.0062(11) 0.0129(13) 0.0083(13)
C17 0.082(2) 0.067(2) 0.065(2) 0.0003(16) 0.0242(18) 0.0033(18)
C18 0.069(2) 0.073(2) 0.126(3) 0.028(2) 0.006(2) -0.0190(19)
C19 0.0488(16) 0.0289(13) 0.0583(17) -0.0021(12) 0.0069(13) -0.0037(11)
C20 0.083(3) 0.095(3) 0.065(2) 0.0246(19) 0.0177(19) 0.038(2)
C21 0.0458(14) 0.0411(14) 0.0314(13) -0.0102(10) 0.0017(11) -0.0071(11)
C22 0.0653(19) 0.0595(18) 0.0369(15) -0.0009(13) -0.0062(13) -0.0150(15)
C23 0.074(2) 0.085(3) 0.0541(19) 0.0083(17) -0.0262(16) -0.0194(19)
C24 0.060(2) 0.086(2) 0.064(2) -0.0071(18) -0.0204(16) -0.0268(18)
C25 0.0553(17) 0.0506(17) 0.0631(19) -0.0108(14) 0.0005(14) -0.0175(14)
C26 0.0435(14) 0.0410(14) 0.0459(15) -0.0116(11) 0.0051(11) -0.0060(11)
C27 0.127(4) 0.104(3) 0.073(3) 0.018(2) 0.033(3) -0.005(3)
C28 0.075(2) 0.078(2) 0.0440(17) 0.0212(15) -0.0138(15) -0.0197(18)
C29 0.178(5) 0.068(3) 0.111(3) 0.016(2) 0.053(3) -0.013(3)
C30 0.152(4) 0.042(2) 0.115(3) -0.003(2) -0.006(3) 0.008(2)
C31 0.0441(15) 0.0378(14) 0.0607(17) 0.0020(12) 0.0105(13) -0.0052(11)
C32 0.103(3) 0.097(3) 0.058(2) 0.021(2) 0.0172(19) 0.042(2)
N3 0.0342(13) 0.0583(15) 0.0644(15) -0.0048(12) 0.0093(11) 0.0026(11)
C33 0.0364(17) 0.064(2) 0.106(3) 0.0262(19) 0.0182(16) 0.0054(14)
C34 0.0348(18) 0.114(3) 0.216(5) 0.096(4) 0.024(2) 0.0148(19)

loop_
_atom_type_symbol
_atom_type_description
_atom_type_scat_dispersion_real
_atom_type_scat_dispersion_imag
_atom_type_scat_source
C C 0.0033 0.0016 'International Tables Vol C Tables 4.2.6.8 and 6.1.1.4'
H H 0.0000 0.0000 'International Tables Vol C Tables 4.2.6.8 and 6.1.1.4'
N N 0.0061 0.0033 'International Tables Vol C Tables 4.2.6.8 and 6.1.1.4'
Cu Cu 0.3201 1.2651 'International Tables Vol C Tables 4.2.6.8 and 6.1.1.4'

loop_
_geom_angle_atom_site_label_1
_geom_angle_atom_site_label_2
_geom_angle_atom_site_label_3
_geom_angle
_geom_angle_site_symmetry_1
_geom_angle_site_symmetry_3
_geom_angle_publ_flag
N3 Cu1 N1 150.70(9) . . ?
N3 Cu1 N2 114.49(9) . . ?
N1 Cu1 N2 94.79(8) . . ?
C5 N1 C9 118.97(18) . . ?
C5 N1 Cu1 126.88(15) . . ?
C9 N1 Cu1 114.11(14) . . ?
C7 N2 C21 122.2(2) . . ?
C7 N2 Cu1 126.08(16) . . ?
C21 N2 Cu1 111.56(15) . . ?
C2 C1 C6 124.4(3) . . ?
C2 C1 H1A 117.8 . . ?
C6 C1 H1A 117.8 . . ?
C1 C2 C3 118.4(2) . . ?
C1 C2 H2A 120.8 . . ?
C3 C2 H2A 120.8 . . ?
C4 C3 C2 120.9(3) . . ?
C4 C3 H3A 119.6 . . ?
C2 C3 H3A 119.6 . . ?
C3 C4 C5 122.5(3) . . ?
C3 C4 H4A 118.7 . . ?
C5 C4 H4A 118.7 . . ?
N1 C5 C4 120.0(2) . . ?
N1 C5 C6 123.52(19) . . ?
C4 C5 C6 116.5(2) . . ?
C1 C6 C5 117.2(2) . . ?
C1 C6 C7 117.1(2) . . ?
C5 C6 C7 125.6(2) . . ?
N2 C7 C6 122.4(2) . . ?
N2 C7 C8 119.2(2) . . ?
C6 C7 C8 118.4(2) . . ?
C7 C8 H8A 109.5 . . ?
C7 C8 H8B 109.5 . . ?
H8A C8 H8B 109.5 . . ?
C7 C8 H8C 109.5 . . ?
H8A C8 H8C 109.5 . . ?
H8B C8 H8C 109.5 . . ?
C10 C9 C14 120.9(2) . . ?
C10 C9 N1 119.6(2) . . ?
C14 C9 N1 119.3(2) . . ?
C11 C10 C9 118.2(2) . . ?
C11 C10 C16 120.3(2) . . ?
C9 C10 C16 121.4(2) . . ?
C12 C11 C10 121.3(3) . . ?
C12 C11 H11A 119.3 . . ?
C10 C11 H11A 119.3 . . ?
C13 C12 C11 119.8(3) . . ?
C13 C12 H12A 120.1 . . ?
C11 C12 H12A 120.1 . . ?
C12 C13 C14 121.8(3) . . ?
C12 C13 H13A 119.1 . . ?
C14 C13 H13A 119.1 . . ?
C13 C14 C9 117.9(3) . . ?
C13 C14 C19 121.1(2) . . ?
C9 C14 C19 120.9(2) . . ?
C16 C15 H15A 109.5 . . ?
C16 C15 H15B 109.5 . . ?
H15A C15 H15B 109.5 . . ?
C16 C15 H15C 109.5 . . ?
H15A C15 H15C 109.5 . . ?
H15B C15 H15C 109.5 . . ?
C10 C16 C17 111.4(2) . . ?
C10 C16 C15 111.6(2) . . ?
C17 C16 C15 111.2(2) . . ?
C10 C16 H16A 107.5 . . ?
C17 C16 H16A 107.5 . . ?
C15 C16 H16A 107.5 . . ?
C16 C17 H17A 109.5 . . ?
C16 C17 H17B 109.5 . . ?
H17A C17 H17B 109.5 . . ?
C16 C17 H17C 109.5 . . ?
H17A C17 H17C 109.5 . . ?
H17B C17 H17C 109.5 . . ?
C19 C18 H18A 109.5 . . ?
C19 C18 H18B 109.5 . . ?
H18A C18 H18B 109.5 . . ?
C19 C18 H18C 109.5 . . ?
H18A C18 H18C 109.5 . . ?
H18B C18 H18C 109.5 . . ?
C14 C19 C18 113.3(2) . . ?
C14 C19 C20 111.1(2) . . ?
C18 C19 C20 109.7(3) . . ?
C14 C19 H19A 107.5 . . ?
C18 C19 H19A 107.5 . . ?
C20 C19 H19A 107.5 . . ?
C19 C20 H20A 109.5 . . ?
C19 C20 H20B 109.5 . . ?
H20A C20 H20B 109.5 . . ?
C19 C20 H20C 109.5 . . ?
H20A C20 H20C 109.5 . . ?
H20B C20 H20C 109.5 . . ?
C26 C21 C22 121.8(2) . . ?
C26 C21 N2 118.6(2) . . ?
C22 C21 N2 119.3(2) . . ?
C23 C22 C21 117.0(3) . . ?
C23 C22 C28 120.6(3) . . ?
C21 C22 C28 122.3(2) . . ?
C24 C23 C22 122.2(3) . . ?
C24 C23 H23A 118.9 . . ?
C22 C23 H23A 118.9 . . ?
C23 C24 C25 120.0(3) . . ?
C23 C24 H24A 120.0 . . ?
C25 C24 H24A 120.0 . . ?
C24 C25 C26 121.1(3) . . ?
C24 C25 H25A 119.5 . . ?
C26 C25 H25A 119.5 . . ?
C25 C26 C21 117.9(2) . . ?
C25 C26 C31 120.5(2) . . ?
C21 C26 C31 121.6(2) . . ?
C28 C27 H27A 109.5 . . ?
C28 C27 H27B 109.5 . . ?
H27A C27 H27B 109.5 . . ?
C28 C27 H27C 109.5 . . ?
H27A C27 H27C 109.5 . . ?
H27B C27 H27C 109.5 . . ?
C27 C28 C22 111.6(3) . . ?
C27 C28 C29 109.4(3) . . ?
C22 C28 C29 112.5(3) . . ?
C27 C28 H28A 107.7 . . ?
C22 C28 H28A 107.7 . . ?
C29 C28 H28A 107.7 . . ?
C28 C29 H29A 109.5 . . ?
C28 C29 H29B 109.5 . . ?
H29A C29 H29B 109.5 . . ?
C28 C29 H29C 109.5 . . ?
H29A C29 H29C 109.5 . . ?
H29B C29 H29C 109.5 . . ?
C31 C30 H30A 109.5 . . ?
C31 C30 H30B 109.5 . . ?
H30A C30 H30B 109.5 . . ?
C31 C30 H30C 109.5 . . ?
H30A C30 H30C 109.5 . . ?
H30B C30 H30C 109.5 . . ?
C32 C31 C26 112.2(2) . . ?
C32 C31 C30 110.8(3) . . ?
C26 C31 C30 113.2(3) . . ?
C32 C31 H31A 106.7 . . ?
C26 C31 H31A 106.7 . . ?
C30 C31 H31A 106.7 . . ?
C31 C32 H32A 109.5 . . ?
C31 C32 H32B 109.5 . . ?
H32A C32 H32B 109.5 . . ?
C31 C32 H32C 109.5 . . ?
H32A C32 H32C 109.5 . . ?
H32B C32 H32C 109.5 . . ?
C33 N3 Cu1 166.3(3) . . ?
N3 C33 C34 177.0(4) . . ?
C33 C34 H34A 109.5 . . ?
C33 C34 H34B 109.5 . . ?
H34A C34 H34B 109.5 . . ?
C33 C34 H34C 109.5 . . ?
H34A C34 H34C 109.5 . . ?
H34B C34 H34C 109.5 . . ?

loop_
_geom_bond_atom_site_label_1
_geom_bond_atom_site_label_2
_geom_bond_distance
_geom_bond_site_symmetry_2
_geom_bond_publ_flag
Cu1 N3 1.851(2) . ?
Cu1 N1 1.8829(17) . ?
Cu1 N2 2.0053(19) . ?
N1 C5 1.349(3) . ?
N1 C9 1.425(3) . ?
N2 C7 1.302(3) . ?
N2 C21 1.436(3) . ?
C1 C2 1.356(4) . ?
C1 C6 1.423(3) . ?
C1 H1A 0.9300 . ?
C2 C3 1.391(4) . ?
C2 H2A 0.9300 . ?
C3 C4 1.368(4) . ?
C3 H3A 0.9300 . ?
C4 C5 1.438(3) . ?
C4 H4A 0.9300 . ?
C5 C6 1.445(3) . ?
C6 C7 1.464(3) . ?
C7 C8 1.516(3) . ?
C8 H8A 0.9600 . ?
C8 H8B 0.9600 . ?
C8 H8C 0.9600 . ?
C9 C10 1.409(3) . ?
C9 C14 1.411(3) . ?
C10 C11 1.391(4) . ?
C10 C16 1.516(4) . ?
C11 C12 1.381(4) . ?
C11 H11A 0.9300 . ?
C12 C13 1.372(5) . ?
C12 H12A 0.9300 . ?
C13 C14 1.390(4) . ?
C13 H13A 0.9300 . ?
C14 C19 1.514(4) . ?
C15 C16 1.528(4) . ?
C15 H15A 0.9600 . ?
C15 H15B 0.9600 . ?
C15 H15C 0.9600 . ?
C16 C17 1.521(4) . ?
C16 H16A 0.9800 . ?
C17 H17A 0.9600 . ?
C17 H17B 0.9600 . ?
C17 H17C 0.9600 . ?
C18 C19 1.518(4) . ?
C18 H18A 0.9600 . ?
C18 H18B 0.9600 . ?
C18 H18C 0.9600 . ?
C19 C20 1.520(4) . ?
C19 H19A 0.9800 . ?
C20 H20A 0.9600 . ?
C20 H20B 0.9600 . ?
C20 H20C 0.9600 . ?
C21 C26 1.402(4) . ?
C21 C22 1.404(4) . ?
C22 C23 1.389(4) . ?
C22 C28 1.522(4) . ?
C23 C24 1.369(5) . ?
C23 H23A 0.9300 . ?
C24 C25 1.371(4) . ?
C24 H24A 0.9300 . ?
C25 C26 1.395(4) . ?
C25 H25A 0.9300 . ?
C26 C31 1.519(4) . ?
C27 C28 1.507(5) . ?
C27 H27A 0.9600 . ?
C27 H27B 0.9600 . ?
C27 H27C 0.9600 . ?
C28 C29 1.538(5) . ?
C28 H28A 0.9800 . ?
C29 H29A 0.9600 . ?
C29 H29B 0.9600 . ?
C29 H29C 0.9600 . ?
C30 C31 1.525(4) . ?
C30 H30A 0.9600 . ?
C30 H30B 0.9600 . ?
C30 H30C 0.9600 . ?
C31 C32 1.494(4) . ?
C31 H31A 0.9800 . ?
C32 H32A 0.9600 . ?
C32 H32B 0.9600 . ?
C32 H32C 0.9600 . ?
N3 C33 1.131(3) . ?
C33 C34 1.459(4) . ?
C34 H34A 0.9600 . ?
C34 H34B 0.9600 . ?
C34 H34C 0.9600 . ?

loop_
_geom_torsion_atom_site_label_1
_geom_torsion_atom_site_label_2
_geom_torsion_atom_site_label_3
_geom_torsion_atom_site_label_4
_geom_torsion
_geom_torsion_site_symmetry_1
_geom_torsion_site_symmetry_2
_geom_torsion_site_symmetry_3
_geom_torsion_site_symmetry_4
_geom_torsion_publ_flag
N3 Cu1 N1 C5 -173.8(2) . . . . ?
N2 Cu1 N1 C5 4.45(19) . . . . ?
N3 Cu1 N1 C9 8.5(3) . . . . ?
N2 Cu1 N1 C9 -173.20(15) . . . . ?
N3 Cu1 N2 C7 171.72(19) . . . . ?
N1 Cu1 N2 C7 -7.4(2) . . . . ?
N3 Cu1 N2 C21 -12.05(19) . . . . ?
N1 Cu1 N2 C21 168.87(16) . . . . ?
C6 C1 C2 C3 0.4(4) . . . . ?
C1 C2 C3 C4 -2.2(4) . . . . ?
C2 C3 C4 C5 0.3(4) . . . . ?
C9 N1 C5 C4 -0.6(3) . . . . ?
Cu1 N1 C5 C4 -178.13(16) . . . . ?
C9 N1 C5 C6 179.2(2) . . . . ?
Cu1 N1 C5 C6 1.7(3) . . . . ?
C3 C4 C5 N1 -176.9(2) . . . . ?
C3 C4 C5 C6 3.2(3) . . . . ?
C2 C1 C6 C5 3.1(4) . . . . ?
C2 C1 C6 C7 -173.9(2) . . . . ?
N1 C5 C6 C1 175.5(2) . . . . ?
C4 C5 C6 C1 -4.7(3) . . . . ?
N1 C5 C6 C7 -7.8(3) . . . . ?
C4 C5 C6 C7 172.0(2) . . . . ?
C21 N2 C7 C6 -171.9(2) . . . . ?
Cu1 N2 C7 C6 3.9(3) . . . . ?
C21 N2 C7 C8 6.5(3) . . . . ?
Cu1 N2 C7 C8 -177.61(17) . . . . ?
C1 C6 C7 N2 -178.7(2) . . . . ?
C5 C6 C7 N2 4.6(3) . . . . ?
C1 C6 C7 C8 2.8(3) . . . . ?
C5 C6 C7 C8 -173.8(2) . . . . ?
C5 N1 C9 C10 -92.5(3) . . . . ?
Cu1 N1 C9 C10 85.3(2) . . . . ?
C5 N1 C9 C14 91.8(3) . . . . ?
Cu1 N1 C9 C14 -90.4(2) . . . . ?
C14 C9 C10 C11 0.9(4) . . . . ?
N1 C9 C10 C11 -174.8(2) . . . . ?
C14 C9 C10 C16 -179.9(2) . . . . ?
N1 C9 C10 C16 4.4(4) . . . . ?
C9 C10 C11 C12 -0.8(4) . . . . ?
C16 C10 C11 C12 180.0(3) . . . . ?
C10 C11 C12 C13 0.4(5) . . . . ?
C11 C12 C13 C14 0.0(5) . . . . ?
C12 C13 C14 C9 0.0(4) . . . . ?
C12 C13 C14 C19 177.6(3) . . . . ?
C10 C9 C14 C13 -0.5(4) . . . . ?
N1 C9 C14 C13 175.2(2) . . . . ?
C10 C9 C14 C19 -178.1(2) . . . . ?
N1 C9 C14 C19 -2.5(3) . . . . ?
C11 C10 C16 C17 60.1(3) . . . . ?
C9 C10 C16 C17 -119.1(3) . . . . ?
C11 C10 C16 C15 -64.9(3) . . . . ?
C9 C10 C16 C15 115.9(3) . . . . ?
C13 C14 C19 C18 58.6(4) . . . . ?
C9 C14 C19 C18 -123.8(3) . . . . ?
C13 C14 C19 C20 -65.3(3) . . . . ?
C9 C14 C19 C20 112.2(3) . . . . ?
C7 N2 C21 C26 84.6(3) . . . . ?
Cu1 N2 C21 C26 -91.8(2) . . . . ?
C7 N2 C21 C22 -101.8(3) . . . . ?
Cu1 N2 C21 C22 81.8(3) . . . . ?
C26 C21 C22 C23 0.1(4) . . . . ?
N2 C21 C22 C23 -173.3(3) . . . . ?
C26 C21 C22 C28 -176.9(3) . . . . ?
N2 C21 C22 C28 9.7(4) . . . . ?
C21 C22 C23 C24 1.0(5) . . . . ?
C28 C22 C23 C24 178.1(4) . . . . ?
C22 C23 C24 C25 -1.5(6) . . . . ?
C23 C24 C25 C26 0.8(5) . . . . ?
C24 C25 C26 C21 0.3(4) . . . . ?
C24 C25 C26 C31 178.5(3) . . . . ?
C22 C21 C26 C25 -0.8(4) . . . . ?
N2 C21 C26 C25 172.6(2) . . . . ?
C22 C21 C26 C31 -178.9(3) . . . . ?
N2 C21 C26 C31 -5.5(4) . . . . ?
C23 C22 C28 C27 -65.5(5) . . . . ?
C21 C22 C28 C27 111.5(3) . . . . ?
C23 C22 C28 C29 57.9(4) . . . . ?
C21 C22 C28 C29 -125.2(3) . . . . ?
C25 C26 C31 C32 -80.3(3) . . . . ?
C21 C26 C31 C32 97.8(3) . . . . ?
C25 C26 C31 C30 46.1(4) . . . . ?
C21 C26 C31 C30 -135.8(3) . . . . ?
N1 Cu1 N3 C33 157.2(10) . . . . ?
N2 Cu1 N3 C33 -20.9(11) . . . . ?
Cu1 N3 C33 C34 -10(8) . . . . ?
